data_4063822
loop_
_publ_author_name
'Zhou, Wen'
'Tang, Liming'
'Patrick, Brian O.'
'Smith, Kevin M.'

_publ_section_title
;
 Electronic Effects in the Oxidative Addition of Iodomethane with
 Mixed-Aryl \b-Diketiminate Chromium Complexes
;
_journal_issue 3
_journal_name_full Organometallics
_journal_page_first 603
_journal_paper_doi 10.1021/om100961f
_journal_volume 30
_journal_year 2011
_chemical_formula_sum 'C30 H39 Cr N2'
_chemical_formula_weight 479.63
_chemical_name_systematic
;
 ?
;
_space_group_IT_number 61
_symmetry_cell_setting orthorhombic
_symmetry_space_group_name_Hall '-P 2ac 2ab'
_symmetry_space_group_name_H-M 'P b c a'
_atom_sites_solution_hydrogens geom
_atom_sites_solution_primary direct
_atom_sites_solution_secondary difmap
_audit_creation_method SHELXL-97
_cell_angle_alpha 90.00
_cell_angle_beta 90.00
_cell_angle_gamma 90.00
_cell_formula_units_Z 8
_cell_length_a 8.5493(10)
_cell_length_b 17.5673(16)
_cell_length_c 35.282(3)
_cell_measurement_reflns_used 9861
_cell_measurement_temperature 173(2)
_cell_measurement_theta_max 27.62
_cell_measurement_theta_min 2.32
_cell_volume 5298.9(9)
_computing_structure_refinement 'SHELXL-97 (Sheldrick, 1997)'
_diffrn_ambient_temperature 173(2)
_diffrn_measured_fraction_theta_full 0.991
_diffrn_measured_fraction_theta_max 0.991
_diffrn_measurement_device_type 'Bruker X8 APEX II'
_diffrn_measurement_method 'area detector'
_diffrn_radiation_monochromator graphite
_diffrn_radiation_source 'fine-focus sealed tube'
_diffrn_radiation_type MoK\a
_diffrn_radiation_wavelength 0.71073
_diffrn_reflns_av_R_equivalents 0.0410
_diffrn_reflns_av_sigmaI/netI 0.0294
_diffrn_reflns_limit_h_max 11
_diffrn_reflns_limit_h_min -10
_diffrn_reflns_limit_k_max 21
_diffrn_reflns_limit_k_min -23
_diffrn_reflns_limit_l_max 46
_diffrn_reflns_limit_l_min -30
_diffrn_reflns_number 50080
_diffrn_reflns_theta_full 28.07
_diffrn_reflns_theta_max 28.07
_diffrn_reflns_theta_min 2.31
_exptl_absorpt_coefficient_mu 0.451
_exptl_absorpt_correction_T_max 0.914
_exptl_absorpt_correction_T_min 0.825
_exptl_absorpt_correction_type multi-scan
_exptl_crystal_colour black
_exptl_crystal_density_diffrn 1.202
_exptl_crystal_density_method 'not measured'
_exptl_crystal_description prism
_exptl_crystal_F_000 2056
_exptl_crystal_size_max 0.35
_exptl_crystal_size_mid 0.25
_exptl_crystal_size_min 0.20
_refine_diff_density_max 0.288
_refine_diff_density_min -0.457
_refine_diff_density_rms 0.049
_refine_ls_extinction_method none
_refine_ls_goodness_of_fit_ref 1.035
_refine_ls_hydrogen_treatment constr
_refine_ls_matrix_type full
_refine_ls_number_parameters 306
_refine_ls_number_reflns 6381
_refine_ls_number_restraints 0
_refine_ls_restrained_S_all 1.035
_refine_ls_R_factor_all 0.0529
_refine_ls_R_factor_gt 0.0369
_refine_ls_shift/su_max 0.003
_refine_ls_shift/su_mean 0.002
_refine_ls_structure_factor_coef Fsqd
_refine_ls_weighting_details 'calc w=1/[\s^2^(Fo^2^)+(0.0406P)^2^+2.9389P] where P=(Fo^2^+2Fc^2^)/3'
_refine_ls_weighting_scheme calc
_refine_ls_wR_factor_gt 0.0895
_refine_ls_wR_factor_ref 0.0968
_reflns_number_gt 5009
_reflns_number_total 6381
_reflns_threshold_expression >2sigma(I)
_cod_data_source_file om100961f_si_003.cif
_cod_data_source_block 3b_CH3_4Me
_cod_original_sg_symbol_H-M 'P bca'
_cod_database_code 4063822

loop_
_symmetry_equiv_pos_as_xyz
'x, y, z'
'-x+1/2, -y, z+1/2'
'x+1/2, -y+1/2, -z'
'-x, y+1/2, -z+1/2'
'-x, -y, -z'
'x-1/2, y, -z-1/2'
'-x-1/2, y-1/2, z'
'x, -y-1/2, z-1/2'

loop_
_atom_site_label
_atom_site_type_symbol
_atom_site_fract_x
_atom_site_fract_y
_atom_site_fract_z
_atom_site_U_iso_or_equiv
_atom_site_adp_type
_atom_site_occupancy
_atom_site_symmetry_multiplicity
_atom_site_calc_flag
_atom_site_refinement_flags
C1 C 0.9551(2) 0.09848(11) 0.29544(5) 0.0348(4) Uani 1 1 d .
H1A H 1.0174 0.0533 0.3015 0.052 Uiso 1 1 calc R
H1B H 1.0229 0.1434 0.2952 0.052 Uiso 1 1 calc R
H1C H 0.9068 0.0921 0.2704 0.052 Uiso 1 1 calc R
C2 C 0.8289(2) 0.10871(9) 0.32495(4) 0.0243(3) Uani 1 1 d .
C3 C 0.8284(2) 0.17736(9) 0.34477(4) 0.0241(3) Uani 1 1 d .
H3 H 0.8915 0.2171 0.3348 0.029 Uiso 1 1 calc R
C4 C 0.74493(18) 0.19373(8) 0.37781(4) 0.0194(3) Uani 1 1 d .
C5 C 0.7899(2) 0.26612(9) 0.39802(5) 0.0254(3) Uani 1 1 d .
H5A H 0.7306 0.3088 0.3874 0.038 Uiso 1 1 calc R
H5B H 0.9021 0.2754 0.3947 0.038 Uiso 1 1 calc R
H5C H 0.7662 0.2612 0.4251 0.038 Uiso 1 1 calc R
C6 C 0.7468(2) -0.01652(9) 0.31070(4) 0.0237(3) Uani 1 1 d .
C7 C 0.6693(2) -0.02808(11) 0.27680(5) 0.0348(4) Uani 1 1 d .
H7 H 0.6032 0.0106 0.2669 0.042 Uiso 1 1 calc R
C8 C 0.6874(2) -0.09560(11) 0.25716(5) 0.0381(5) Uani 1 1 d .
H8 H 0.6337 -0.1024 0.2338 0.046 Uiso 1 1 calc R
C9 C 0.7817(2) -0.15344(10) 0.27065(5) 0.0332(4) Uani 1 1 d .
C10 C 0.8566(2) -0.14158(10) 0.30500(5) 0.0322(4) Uani 1 1 d .
H10 H 0.9207 -0.1808 0.3152 0.039 Uiso 1 1 calc R
C11 C 0.8405(2) -0.07413(9) 0.32485(5) 0.0271(4) Uani 1 1 d .
H11 H 0.8938 -0.0674 0.3482 0.033 Uiso 1 1 calc R
C12 C 0.8047(3) -0.22609(11) 0.24848(6) 0.0521(6) Uani 1 1 d .
H12A H 0.7223 -0.2307 0.2293 0.078 Uiso 1 1 calc R
H12B H 0.7996 -0.2697 0.2657 0.078 Uiso 1 1 calc R
H12C H 0.9071 -0.2251 0.2360 0.078 Uiso 1 1 calc R
C13 C 0.57975(18) 0.16207(8) 0.42967(4) 0.0187(3) Uani 1 1 d .
C14 C 0.46120(19) 0.21499(9) 0.43730(5) 0.0234(3) Uani 1 1 d .
C15 C 0.4073(2) 0.22095(10) 0.47452(5) 0.0319(4) Uani 1 1 d .
H15 H 0.3257 0.2558 0.4802 0.038 Uiso 1 1 calc R
C16 C 0.4701(2) 0.17739(11) 0.50312(5) 0.0344(4) Uani 1 1 d .
H16 H 0.4313 0.1822 0.5282 0.041 Uiso 1 1 calc R
C17 C 0.5890(2) 0.12690(10) 0.49549(5) 0.0286(4) Uani 1 1 d .
H17 H 0.6325 0.0977 0.5156 0.034 Uiso 1 1 calc R
C18 C 0.64655(19) 0.11786(9) 0.45888(4) 0.0213(3) Uani 1 1 d .
C19 C 0.3919(2) 0.26533(9) 0.40673(5) 0.0274(4) Uani 1 1 d .
H19 H 0.4498 0.2556 0.3826 0.033 Uiso 1 1 calc R
C20 C 0.2195(2) 0.24692(12) 0.40020(6) 0.0394(5) Uani 1 1 d .
H20A H 0.2085 0.1930 0.3935 0.059 Uiso 1 1 calc R
H20B H 0.1790 0.2785 0.3795 0.059 Uiso 1 1 calc R
H20C H 0.1602 0.2574 0.4234 0.059 Uiso 1 1 calc R
C21 C 0.4081(2) 0.35013(10) 0.41657(6) 0.0391(5) Uani 1 1 d .
H21A H 0.3476 0.3613 0.4395 0.059 Uiso 1 1 calc R
H21B H 0.3685 0.3810 0.3955 0.059 Uiso 1 1 calc R
H21C H 0.5185 0.3622 0.4210 0.059 Uiso 1 1 calc R
C22 C 0.7800(2) 0.06318(9) 0.45086(5) 0.0262(4) Uani 1 1 d .
H22 H 0.7642 0.0425 0.4247 0.031 Uiso 1 1 calc R
C23 C 0.7843(3) -0.00436(11) 0.47804(5) 0.0394(5) Uani 1 1 d .
H23A H 0.8132 0.0134 0.5034 0.059 Uiso 1 1 calc R
H23B H 0.8616 -0.0415 0.4692 0.059 Uiso 1 1 calc R
H23C H 0.6808 -0.0283 0.4790 0.059 Uiso 1 1 calc R
C24 C 0.9379(2) 0.10386(12) 0.45139(6) 0.0394(5) Uani 1 1 d .
H24A H 0.9392 0.1434 0.4318 0.059 Uiso 1 1 calc R
H24B H 1.0215 0.0670 0.4464 0.059 Uiso 1 1 calc R
H24C H 0.9543 0.1272 0.4763 0.059 Uiso 1 1 calc R
C25 C 0.2779(2) 0.02873(11) 0.37408(6) 0.0415(5) Uani 1 1 d .
H25 H 0.1924 0.0626 0.3707 0.050 Uiso 1 1 calc R
C26 C 0.3636(3) 0.01970(12) 0.40686(6) 0.0480(6) Uani 1 1 d .
H26 H 0.3479 0.0465 0.4299 0.058 Uiso 1 1 calc R
C27 C 0.4781(3) -0.03609(13) 0.40027(6) 0.0474(6) Uani 1 1 d .
H27 H 0.5535 -0.0537 0.4180 0.057 Uiso 1 1 calc R
C28 C 0.4608(2) -0.06075(10) 0.36312(6) 0.0412(5) Uani 1 1 d .
H28 H 0.5221 -0.0987 0.3510 0.049 Uiso 1 1 calc R
C29 C 0.3387(2) -0.02044(11) 0.34680(5) 0.0380(5) Uani 1 1 d .
H29 H 0.3027 -0.0255 0.3214 0.046 Uiso 1 1 calc R
C30 C 0.4384(2) 0.14240(10) 0.32108(5) 0.0305(4) Uani 1 1 d .
H30A H 0.5202 0.1787 0.3139 0.046 Uiso 1 1 calc R
H30B H 0.3495 0.1699 0.3320 0.046 Uiso 1 1 calc R
H30C H 0.4039 0.1143 0.2986 0.046 Uiso 1 1 calc R
N1 N 0.72665(17) 0.05318(7) 0.33116(3) 0.0225(3) Uani 1 1 d .
N2 N 0.63316(15) 0.14890(7) 0.39158(3) 0.0176(3) Uani 1 1 d .
Cr1 Cr 0.52616(3) 0.067122(14) 0.360514(7) 0.01948(8) Uani 1 1 d .

loop_
_atom_site_aniso_label
_atom_site_aniso_U_11
_atom_site_aniso_U_22
_atom_site_aniso_U_33
_atom_site_aniso_U_23
_atom_site_aniso_U_13
_atom_site_aniso_U_12
C1 0.0381(11) 0.0355(10) 0.0310(9) -0.0006(8) 0.0147(8) -0.0006(8)
C2 0.0270(9) 0.0271(8) 0.0187(7) 0.0040(6) 0.0026(6) 0.0026(7)
C3 0.0245(9) 0.0231(8) 0.0248(8) 0.0030(6) 0.0045(7) -0.0027(7)
C4 0.0183(8) 0.0189(7) 0.0211(7) 0.0013(6) -0.0022(6) 0.0010(6)
C5 0.0235(9) 0.0246(8) 0.0280(8) -0.0029(6) 0.0007(7) -0.0047(7)
C6 0.0288(9) 0.0229(8) 0.0195(7) -0.0013(6) 0.0031(7) 0.0017(7)
C7 0.0425(11) 0.0355(10) 0.0263(9) -0.0031(7) -0.0083(8) 0.0112(8)
C8 0.0439(12) 0.0431(11) 0.0273(9) -0.0100(8) -0.0067(8) 0.0006(9)
C9 0.0397(11) 0.0264(9) 0.0335(9) -0.0066(7) 0.0056(8) -0.0027(8)
C10 0.0385(11) 0.0253(8) 0.0330(9) 0.0013(7) 0.0018(8) 0.0055(8)
C11 0.0313(10) 0.0280(9) 0.0220(8) -0.0006(6) -0.0027(7) 0.0022(7)
C12 0.0702(17) 0.0370(11) 0.0491(12) -0.0175(10) 0.0013(12) 0.0020(11)
C13 0.0175(8) 0.0199(7) 0.0186(7) -0.0022(6) 0.0010(6) -0.0033(6)
C14 0.0198(8) 0.0221(8) 0.0283(8) -0.0036(6) 0.0007(7) -0.0004(6)
C15 0.0294(10) 0.0321(9) 0.0342(9) -0.0088(7) 0.0085(8) 0.0034(8)
C16 0.0392(11) 0.0425(10) 0.0215(8) -0.0067(7) 0.0092(8) -0.0032(9)
C17 0.0309(10) 0.0350(9) 0.0199(8) 0.0005(7) -0.0007(7) -0.0038(8)
C18 0.0203(8) 0.0234(8) 0.0202(7) -0.0005(6) -0.0005(6) -0.0040(6)
C19 0.0218(9) 0.0256(8) 0.0348(9) 0.0001(7) 0.0012(7) 0.0062(7)
C20 0.0237(10) 0.0421(11) 0.0525(12) 0.0018(9) -0.0036(8) 0.0045(8)
C21 0.0345(11) 0.0258(9) 0.0568(12) -0.0006(8) 0.0037(9) 0.0057(8)
C22 0.0258(9) 0.0295(8) 0.0234(8) 0.0042(6) -0.0024(7) 0.0051(7)
C23 0.0419(12) 0.0351(10) 0.0410(11) 0.0123(8) -0.0029(9) 0.0069(9)
C24 0.0249(10) 0.0461(12) 0.0472(11) 0.0123(9) -0.0007(8) 0.0054(8)
C25 0.0258(10) 0.0308(10) 0.0679(14) 0.0021(9) 0.0080(10) -0.0075(8)
C26 0.0613(15) 0.0468(12) 0.0360(11) -0.0106(9) 0.0212(10) -0.0345(11)
C27 0.0434(12) 0.0476(12) 0.0512(13) 0.0286(10) -0.0161(10) -0.0250(10)
C28 0.0380(12) 0.0212(9) 0.0644(14) -0.0003(8) 0.0142(10) -0.0080(8)
C29 0.0422(12) 0.0376(10) 0.0340(10) 0.0007(8) -0.0053(9) -0.0200(9)
C30 0.0335(10) 0.0311(9) 0.0270(8) 0.0036(7) -0.0069(7) 0.0002(8)
N1 0.0278(8) 0.0214(6) 0.0182(6) -0.0008(5) 0.0016(5) 0.0025(6)
N2 0.0163(6) 0.0191(6) 0.0174(6) 0.0001(5) -0.0007(5) 0.0010(5)
Cr1 0.02128(14) 0.01862(13) 0.01855(13) 0.00007(9) -0.00031(10) -0.00228(10)

loop_
_atom_type_symbol
_atom_type_description
_atom_type_scat_dispersion_real
_atom_type_scat_dispersion_imag
_atom_type_scat_source
C C 0.0033 0.0016 'International Tables Vol C Tables 4.2.6.8 and 6.1.1.4'
H H 0.0000 0.0000 'International Tables Vol C Tables 4.2.6.8 and 6.1.1.4'
N N 0.0061 0.0033 'International Tables Vol C Tables 4.2.6.8 and 6.1.1.4'
Cr Cr 0.3209 0.6236 'International Tables Vol C Tables 4.2.6.8 and 6.1.1.4'

loop_
_geom_angle_atom_site_label_1
_geom_angle_atom_site_label_2
_geom_angle_atom_site_label_3
_geom_angle
C2 C1 H1A 109.5
C2 C1 H1B 109.5
H1A C1 H1B 109.5
C2 C1 H1C 109.5
H1A C1 H1C 109.5
H1B C1 H1C 109.5
N1 C2 C3 123.45(15)
N1 C2 C1 119.77(15)
C3 C2 C1 116.77(15)
C2 C3 C4 126.71(15)
C2 C3 H3 116.6
C4 C3 H3 116.6
N2 C4 C3 123.38(14)
N2 C4 C5 120.65(13)
C3 C4 C5 115.97(14)
C4 C5 H5A 109.5
C4 C5 H5B 109.5
H5A C5 H5B 109.5
C4 C5 H5C 109.5
H5A C5 H5C 109.5
H5B C5 H5C 109.5
C7 C6 C11 118.82(15)
C7 C6 N1 120.29(15)
C11 C6 N1 120.87(14)
C6 C7 C8 120.41(17)
C6 C7 H7 119.8
C8 C7 H7 119.8
C9 C8 C7 121.57(17)
C9 C8 H8 119.2
C7 C8 H8 119.2
C8 C9 C10 117.40(16)
C8 C9 C12 121.28(17)
C10 C9 C12 121.30(18)
C11 C10 C9 121.67(17)
C11 C10 H10 119.2
C9 C10 H10 119.2
C10 C11 C6 120.11(16)
C10 C11 H11 119.9
C6 C11 H11 119.9
C9 C12 H12A 109.5
C9 C12 H12B 109.5
H12A C12 H12B 109.5
C9 C12 H12C 109.5
H12A C12 H12C 109.5
H12B C12 H12C 109.5
C14 C13 C18 121.17(14)
C14 C13 N2 121.06(13)
C18 C13 N2 117.73(13)
C15 C14 C13 117.98(15)
C15 C14 C19 119.79(15)
C13 C14 C19 122.23(14)
C16 C15 C14 121.33(17)
C16 C15 H15 119.3
C14 C15 H15 119.3
C17 C16 C15 120.22(16)
C17 C16 H16 119.9
C15 C16 H16 119.9
C16 C17 C18 121.11(16)
C16 C17 H17 119.4
C18 C17 H17 119.4
C17 C18 C13 118.16(15)
C17 C18 C22 120.74(14)
C13 C18 C22 121.09(13)
C14 C19 C20 111.19(15)
C14 C19 C21 111.71(15)
C20 C19 C21 109.07(15)
C14 C19 H19 108.3
C20 C19 H19 108.3
C21 C19 H19 108.3
C19 C20 H20A 109.5
C19 C20 H20B 109.5
H20A C20 H20B 109.5
C19 C20 H20C 109.5
H20A C20 H20C 109.5
H20B C20 H20C 109.5
C19 C21 H21A 109.5
C19 C21 H21B 109.5
H21A C21 H21B 109.5
C19 C21 H21C 109.5
H21A C21 H21C 109.5
H21B C21 H21C 109.5
C18 C22 C23 113.13(14)
C18 C22 C24 111.46(14)
C23 C22 C24 109.57(15)
C18 C22 H22 107.5
C23 C22 H22 107.5
C24 C22 H22 107.5
C22 C23 H23A 109.5
C22 C23 H23B 109.5
H23A C23 H23B 109.5
C22 C23 H23C 109.5
H23A C23 H23C 109.5
H23B C23 H23C 109.5
C22 C24 H24A 109.5
C22 C24 H24B 109.5
H24A C24 H24B 109.5
C22 C24 H24C 109.5
H24A C24 H24C 109.5
H24B C24 H24C 109.5
C26 C25 C29 108.07(19)
C26 C25 Cr1 73.46(11)
C29 C25 Cr1 72.01(11)
C26 C25 H25 126.0
C29 C25 H25 126.0
Cr1 C25 H25 120.4
C25 C26 C27 108.16(18)
C25 C26 Cr1 71.52(11)
C27 C26 Cr1 73.38(11)
C25 C26 H26 125.9
C27 C26 H26 125.9
Cr1 C26 H26 120.9
C28 C27 C26 107.45(19)
C28 C27 Cr1 72.13(11)
C26 C27 Cr1 71.31(11)
C28 C27 H27 126.3
C26 C27 H27 126.3
Cr1 C27 H27 122.0
C29 C28 C27 108.24(19)
C29 C28 Cr1 70.74(10)
C27 C28 Cr1 73.10(11)
C29 C28 H28 125.9
C27 C28 H28 125.9
Cr1 C28 H28 122.0
C28 C29 C25 108.07(18)
C28 C29 Cr1 74.11(11)
C25 C29 Cr1 72.33(11)
C28 C29 H29 126.0
C25 C29 H29 126.0
Cr1 C29 H29 119.4
Cr1 C30 H30A 109.5
Cr1 C30 H30B 109.5
H30A C30 H30B 109.5
Cr1 C30 H30C 109.5
H30A C30 H30C 109.5
H30B C30 H30C 109.5
C2 N1 C6 117.77(13)
C2 N1 Cr1 123.68(11)
C6 N1 Cr1 117.70(11)
C4 N2 C13 118.31(12)
C4 N2 Cr1 123.14(10)
C13 N2 Cr1 118.45(9)
N1 Cr1 N2 88.86(5)
N1 Cr1 C30 92.33(7)
N2 Cr1 C30 94.28(6)
N1 Cr1 C29 114.06(7)
N2 Cr1 C29 155.99(6)
C30 Cr1 C29 91.94(7)
N1 Cr1 C25 149.72(7)
N2 Cr1 C25 121.14(7)
C30 Cr1 C25 89.58(8)
C29 Cr1 C25 35.66(7)
N1 Cr1 C26 146.47(8)
N2 Cr1 C26 98.34(6)
C30 Cr1 C26 119.47(9)
C29 Cr1 C26 58.71(7)
C25 Cr1 C26 35.02(8)
N1 Cr1 C28 96.18(6)
N2 Cr1 C28 140.83(7)
C30 Cr1 C28 124.14(8)
C29 Cr1 C28 35.15(8)
C25 Cr1 C28 58.65(7)
C26 Cr1 C28 58.34(7)
N1 Cr1 C27 111.38(8)
N2 Cr1 C27 107.82(7)
C30 Cr1 C27 147.35(8)
C29 Cr1 C27 58.47(7)
C25 Cr1 C27 58.57(8)
C26 Cr1 C27 35.31(8)
C28 Cr1 C27 34.77(8)

loop_
_geom_bond_atom_site_label_1
_geom_bond_atom_site_label_2
_geom_bond_distance
C1 C2 1.510(2)
C1 H1A 0.9800
C1 H1B 0.9800
C1 H1C 0.9800
C2 N1 1.328(2)
C2 C3 1.394(2)
C3 C4 1.397(2)
C3 H3 0.9500
C4 N2 1.3302(19)
C4 C5 1.508(2)
C5 H5A 0.9800
C5 H5B 0.9800
C5 H5C 0.9800
C6 C7 1.382(2)
C6 C11 1.384(2)
C6 N1 1.4319(19)
C7 C8 1.382(3)
C7 H7 0.9500
C8 C9 1.382(3)
C8 H8 0.9500
C9 C10 1.387(3)
C9 C12 1.510(2)
C10 C11 1.383(2)
C10 H10 0.9500
C11 H11 0.9500
C12 H12A 0.9800
C12 H12B 0.9800
C12 H12C 0.9800
C13 C14 1.401(2)
C13 C18 1.411(2)
C13 N2 1.4378(19)
C14 C15 1.396(2)
C14 C19 1.515(2)
C15 C16 1.376(3)
C15 H15 0.9500
C16 C17 1.375(3)
C16 H16 0.9500
C17 C18 1.392(2)
C17 H17 0.9500
C18 C22 1.518(2)
C19 C20 1.527(3)
C19 C21 1.536(2)
C19 H19 1.0000
C20 H20A 0.9800
C20 H20B 0.9800
C20 H20C 0.9800
C21 H21A 0.9800
C21 H21B 0.9800
C21 H21C 0.9800
C22 C23 1.526(2)
C22 C24 1.527(3)
C22 H22 1.0000
C23 H23A 0.9800
C23 H23B 0.9800
C23 H23C 0.9800
C24 H24A 0.9800
C24 H24B 0.9800
C24 H24C 0.9800
C25 C26 1.378(3)
C25 C29 1.394(3)
C25 Cr1 2.2779(19)
C25 H25 0.9500
C26 C27 1.405(3)
C26 Cr1 2.3023(18)
C26 H26 0.9500
C27 C28 1.388(3)
C27 Cr1 2.3289(19)
C27 H27 0.9500
C28 C29 1.387(3)
C28 Cr1 2.3166(18)
C28 H28 0.9500
C29 Cr1 2.2738(18)
C29 H29 0.9500
C30 Cr1 2.0608(17)
C30 H30A 0.9800
C30 H30B 0.9800
C30 H30C 0.9800
N1 Cr1 2.0175(14)
N2 Cr1 2.0254(12)

loop_
_geom_torsion_atom_site_label_1
_geom_torsion_atom_site_label_2
_geom_torsion_atom_site_label_3
_geom_torsion_atom_site_label_4
_geom_torsion
N1 C2 C3 C4 12.7(3)
C1 C2 C3 C4 -166.43(17)
C2 C3 C4 N2 -11.4(3)
C2 C3 C4 C5 167.82(16)
C11 C6 C7 C8 -1.1(3)
N1 C6 C7 C8 -179.39(17)
C6 C7 C8 C9 0.4(3)
C7 C8 C9 C10 0.7(3)
C7 C8 C9 C12 -178.2(2)
C8 C9 C10 C11 -1.1(3)
C12 C9 C10 C11 177.71(19)
C9 C10 C11 C6 0.5(3)
C7 C6 C11 C10 0.6(3)
N1 C6 C11 C10 178.95(16)
C18 C13 C14 C15 -2.1(2)
N2 C13 C14 C15 175.49(14)
C18 C13 C14 C19 177.58(14)
N2 C13 C14 C19 -4.8(2)
C13 C14 C15 C16 1.2(3)
C19 C14 C15 C16 -178.50(17)
C14 C15 C16 C17 0.3(3)
C15 C16 C17 C18 -1.0(3)
C16 C17 C18 C13 0.1(3)
C16 C17 C18 C22 178.74(17)
C14 C13 C18 C17 1.5(2)
N2 C13 C18 C17 -176.18(14)
C14 C13 C18 C22 -177.18(15)
N2 C13 C18 C22 5.2(2)
C15 C14 C19 C20 -65.1(2)
C13 C14 C19 C20 115.21(18)
C15 C14 C19 C21 57.0(2)
C13 C14 C19 C21 -122.69(17)
C17 C18 C22 C23 29.6(2)
C13 C18 C22 C23 -151.74(16)
C17 C18 C22 C24 -94.36(19)
C13 C18 C22 C24 84.26(19)
C29 C25 C26 C27 -0.6(2)
Cr1 C25 C26 C27 -64.72(13)
C29 C25 C26 Cr1 64.17(13)
C25 C26 C27 C28 0.0(2)
Cr1 C26 C27 C28 -63.53(13)
C25 C26 C27 Cr1 63.51(13)
C26 C27 C28 C29 0.6(2)
Cr1 C27 C28 C29 -62.41(13)
C26 C27 C28 Cr1 62.99(13)
C27 C28 C29 C25 -0.9(2)
Cr1 C28 C29 C25 -64.86(13)
C27 C28 C29 Cr1 63.93(13)
C26 C25 C29 C28 0.9(2)
Cr1 C25 C29 C28 66.03(13)
C26 C25 C29 Cr1 -65.11(13)
C3 C2 N1 C6 -175.70(15)
C1 C2 N1 C6 3.4(2)
C3 C2 N1 Cr1 15.1(2)
C1 C2 N1 Cr1 -165.73(12)
C7 C6 N1 C2 -93.4(2)
C11 C6 N1 C2 88.27(19)
C7 C6 N1 Cr1 76.39(18)
C11 C6 N1 Cr1 -101.90(17)
C3 C4 N2 C13 166.34(14)
C5 C4 N2 C13 -12.9(2)
C3 C4 N2 Cr1 -17.3(2)
C5 C4 N2 Cr1 163.47(11)
C14 C13 N2 C4 86.37(18)
C18 C13 N2 C4 -95.98(17)
C14 C13 N2 Cr1 -90.16(15)
C18 C13 N2 Cr1 87.49(15)
C2 N1 Cr1 N2 -30.34(13)
C6 N1 Cr1 N2 160.48(11)
C2 N1 Cr1 C30 63.89(13)
C6 N1 Cr1 C30 -105.29(12)
C2 N1 Cr1 C29 157.06(13)
C6 N1 Cr1 C29 -12.12(13)
C2 N1 Cr1 C25 157.05(14)
C6 N1 Cr1 C25 -12.12(19)
C2 N1 Cr1 C26 -133.79(14)
C6 N1 Cr1 C26 57.03(17)
C2 N1 Cr1 C28 -171.40(13)
C6 N1 Cr1 C28 19.42(12)
C2 N1 Cr1 C27 -139.06(13)
C6 N1 Cr1 C27 51.76(13)
C4 N2 Cr1 N1 31.33(12)
C13 N2 Cr1 N1 -152.33(11)
C4 N2 Cr1 C30 -60.92(13)
C13 N2 Cr1 C30 115.43(11)
C4 N2 Cr1 C29 -165.47(15)
C13 N2 Cr1 C29 10.9(2)
C4 N2 Cr1 C25 -153.02(12)
C13 N2 Cr1 C25 23.33(13)
C4 N2 Cr1 C26 178.45(13)
C13 N2 Cr1 C26 -5.21(13)
C4 N2 Cr1 C28 129.74(13)
C13 N2 Cr1 C28 -53.92(15)
C4 N2 Cr1 C27 143.46(13)
C13 N2 Cr1 C27 -40.20(13)
C28 C29 Cr1 N1 64.59(13)
C25 C29 Cr1 N1 -179.99(12)
C28 C29 Cr1 N2 -96.96(19)
C25 C29 Cr1 N2 18.5(2)
C28 C29 Cr1 C30 158.01(13)
C25 C29 Cr1 C30 -86.58(13)
C28 C29 Cr1 C25 -115.41(17)
C28 C29 Cr1 C26 -78.25(14)
C25 C29 Cr1 C26 37.16(13)
C25 C29 Cr1 C28 115.41(17)
C28 C29 Cr1 C27 -36.62(13)
C25 C29 Cr1 C27 78.79(14)
C26 C25 Cr1 N1 115.90(16)
C29 C25 Cr1 N1 0.0(2)
C26 C25 Cr1 N2 -55.45(14)
C29 C25 Cr1 N2 -171.34(11)
C26 C25 Cr1 C30 -150.20(13)
C29 C25 Cr1 C30 93.91(13)
C26 C25 Cr1 C29 115.89(18)
C29 C25 Cr1 C26 -115.89(18)
C26 C25 Cr1 C28 78.38(14)
C29 C25 Cr1 C28 -37.51(12)
C26 C25 Cr1 C27 37.40(13)
C29 C25 Cr1 C27 -78.49(13)
C25 C26 Cr1 N1 -124.79(15)
C27 C26 Cr1 N1 -8.51(19)
C25 C26 Cr1 N2 134.56(12)
C27 C26 Cr1 N2 -109.16(12)
C25 C26 Cr1 C30 34.81(15)
C27 C26 Cr1 C30 151.09(12)
C25 C26 Cr1 C29 -37.86(12)
C27 C26 Cr1 C29 78.42(13)
C27 C26 Cr1 C25 116.28(17)
C25 C26 Cr1 C28 -79.33(13)
C27 C26 Cr1 C28 36.95(12)
C25 C26 Cr1 C27 -116.28(17)
C29 C28 Cr1 N1 -123.94(12)
C27 C28 Cr1 N1 119.14(13)
C29 C28 Cr1 N2 140.25(12)
C27 C28 Cr1 N2 23.32(18)
C29 C28 Cr1 C30 -26.88(15)
C27 C28 Cr1 C30 -143.81(14)
C27 C28 Cr1 C29 -116.92(19)
C29 C28 Cr1 C25 38.07(12)
C27 C28 Cr1 C25 -78.86(15)
C29 C28 Cr1 C26 79.39(14)
C27 C28 Cr1 C26 -37.53(13)
C29 C28 Cr1 C27 116.92(19)
C28 C27 Cr1 N1 -68.83(14)
C26 C27 Cr1 N1 174.96(11)
C28 C27 Cr1 N2 -164.77(12)
C26 C27 Cr1 N2 79.03(13)
C28 C27 Cr1 C30 64.9(2)
C26 C27 Cr1 C30 -51.3(2)
C28 C27 Cr1 C29 37.03(13)
C26 C27 Cr1 C29 -79.17(13)
C28 C27 Cr1 C25 79.12(14)
C26 C27 Cr1 C25 -37.09(12)
C28 C27 Cr1 C26 116.20(18)
C26 C27 Cr1 C28 -116.20(18)
